data_4131849
loop_
_publ_author_name
'Yan, Yong'
'O'Connor, Alice E'
'Kanthasamy, Gopikkaa'
'Atkinson, George'
'Allan, David R.'
'Blake, Alexander J.'
'Schr\"oder, Martin'

_publ_section_title
;
 Unusual and Tunable Negative Linear Compressibility in the Metal-Organic
 Framework MFM-133(M) (M = Zr, Hf).
;
_journal_issue 11
_journal_name_full 'Journal of the American Chemical Society'
_journal_page_first 3952
_journal_page_last 3958
_journal_paper_doi 10.1021/jacs.7b11747
_journal_volume 140
_journal_year 2018
_chemical_formula_moiety '0.25(C184 H136 O64 Zr12)'
_chemical_formula_sum 'C46 H34 O16 Zr3'
_chemical_formula_weight 1116.39
_space_group_crystal_system tetragonal
_space_group_IT_number 128
_space_group_name_Hall '-P 4 2n'
_space_group_name_H-M_alt 'P 4/m n c'
_atom_sites_solution_hydrogens geom
_atom_sites_solution_primary direct
_audit_creation_date 2016-08-31
_audit_creation_method
;
Olex2 1.2
(compiled 2016.08.25 svn.r3337 for OlexSys, GUI svn.r5221)
;
_cell_angle_alpha 90
_cell_angle_beta 90
_cell_angle_gamma 90
_cell_formula_units_Z 4
_cell_length_a 19.4481(19)
_cell_length_b 19.4481(19)
_cell_length_c 32.575(6)
_cell_measurement_reflns_used 1177
_cell_measurement_temperature 293.15
_cell_measurement_theta_max 22.3100
_cell_measurement_theta_min 2.0120
_cell_volume 12321(3)
_computing_cell_refinement
;
CrysAlisPro, Agilent Technologies,
Version 1.171.37.34 (release 22-05-2014 CrysAlis171 .NET)
(compiled May 22 2014,16:03:01)
;
_computing_data_collection
;
CrysAlisPro, Agilent Technologies,
Version 1.171.37.34 (release 22-05-2014 CrysAlis171 .NET)
(compiled May 22 2014,16:03:01)
;
_computing_data_reduction
;
CrysAlisPro, Agilent Technologies,
Version 1.171.37.34 (release 22-05-2014 CrysAlis171 .NET)
(compiled May 22 2014,16:03:01)
;
_computing_molecular_graphics 'Olex2 (Dolomanov et al., 2009)'
_computing_publication_material 'Olex2 (Dolomanov et al., 2009)'
_computing_structure_refinement 'ShelXL (Sheldrick, 2015)'
_computing_structure_solution 'ShelXS (Sheldrick, 2008)'
_diffrn_ambient_temperature 293.15
_diffrn_detector Dectris
_diffrn_detector_area_resol_mean 5.81395
_diffrn_detector_type 'Pilatus 300K detector'
_diffrn_measured_fraction_theta_full 0.766
_diffrn_measured_fraction_theta_max 0.766
_diffrn_measurement_details
;
#__ type_ start__ end____ width___ exp.time_
  1 omega -105.00  -74.00   0.2000    0.1970
omega____ theta____ kappa____ phi______ frames
    -       20.0000   70.0000  155.7700 155

#__ type_ start__ end____ width___ exp.time_
  2 omega -105.00  -74.00   0.2000    0.1970
omega____ theta____ kappa____ phi______ frames
    -       20.0000   70.0000  -24.2300 155

#__ type_ start__ end____ width___ exp.time_
  3 omega -106.00  -66.00   0.2000    0.1970
omega____ theta____ kappa____ phi______ frames
    -      -20.0000  -70.0000 -155.7700 200

#__ type_ start__ end____ width___ exp.time_
  4 omega -106.00  -66.00   0.2000    0.1970
omega____ theta____ kappa____ phi______ frames
    -      -20.0000  -70.0000   24.2300 200

#__ type_ start__ end____ width___ exp.time_
  5 omega -150.00  -94.00   0.2000    0.1970
omega____ theta____ kappa____ phi______ frames
    -      -20.0000   70.0000  -24.2319 280

#__ type_ start__ end____ width___ exp.time_
  6 omega -150.00  -94.00   0.2000    0.1970
omega____ theta____ kappa____ phi______ frames
    -      -20.0000   70.0000  155.7681 280

#__ type_ start__ end____ width___ exp.time_
  7 omega  -96.00  -30.00   0.2000    0.1970
omega____ theta____ kappa____ phi______ frames
    -       20.0000  -70.0000   24.2300 330

#__ type_ start__ end____ width___ exp.time_
  8 omega  -96.00  -30.00   0.2000    0.1970
omega____ theta____ kappa____ phi______ frames
    -       20.0000  -70.0000 -155.7700 330
;
_diffrn_measurement_device 'k-geometry diffractometer'
_diffrn_measurement_device_type 'Newport 4-circle kappa geometry diffractometer'
_diffrn_measurement_method 'oscillation method'
_diffrn_orient_matrix_UB_11 0.0003619000
_diffrn_orient_matrix_UB_12 -0.0314031000
_diffrn_orient_matrix_UB_13 -0.0097237000
_diffrn_orient_matrix_UB_21 -0.0155633000
_diffrn_orient_matrix_UB_22 0.0145548000
_diffrn_orient_matrix_UB_23 -0.0169050000
_diffrn_orient_matrix_UB_31 0.0318285000
_diffrn_orient_matrix_UB_32 0.0074793000
_diffrn_orient_matrix_UB_33 -0.0081727000
_diffrn_radiation_collimation '0.5 mm pinhole'
_diffrn_radiation_monochromator 'Si 111 double-crystal monochromator'
_diffrn_radiation_probe x-ray
_diffrn_radiation_wavelength 0.6889
_diffrn_reflns_av_R_equivalents 1.2388
_diffrn_reflns_av_unetI/netI 0.9788
_diffrn_reflns_Laue_measured_fraction_full 0.766
_diffrn_reflns_Laue_measured_fraction_max 0.766
_diffrn_reflns_limit_h_max 21
_diffrn_reflns_limit_h_min -21
_diffrn_reflns_limit_k_max 14
_diffrn_reflns_limit_k_min -14
_diffrn_reflns_limit_l_max 34
_diffrn_reflns_limit_l_min -35
_diffrn_reflns_number 25559
_diffrn_reflns_point_group_measured_fraction_full 0.766
_diffrn_reflns_point_group_measured_fraction_max 0.766
_diffrn_reflns_theta_full 22.721
_diffrn_reflns_theta_max 22.721
_diffrn_reflns_theta_min 1.879
_diffrn_source 'Synchrotron U21 undulator'
_diffrn_source_type 'Synchrotron Diamond Light Source'
_exptl_absorpt_coefficient_mu 0.254
_exptl_absorpt_correction_T_max 0.4269
_exptl_absorpt_correction_T_min 0.2235
_exptl_absorpt_correction_type multi-scan
_exptl_absorpt_process_details
;
SADABS-2014/5 (Bruker,2014/5) was used for absorption correction. 
wR2(int) was 0.1738 before and 0.1372 after correction. 
The Ratio of minimum to maximum transmission is 0.5235. 
The \l/2 correction factor is Not present.
;
_exptl_crystal_colour 'clear colourless'
_exptl_crystal_colour_lustre clear
_exptl_crystal_colour_primary colourless
_exptl_crystal_density_diffrn 0.602
_exptl_crystal_description octahedral
_exptl_crystal_F_000 2232
_exptl_crystal_size_max 0.11
_exptl_crystal_size_mid 0.11
_exptl_crystal_size_min 0.0806
_refine_diff_density_max 0.902
_refine_diff_density_min -0.969
_refine_diff_density_rms 0.110
_refine_ls_extinction_method none
_refine_ls_goodness_of_fit_ref 0.989
_refine_ls_hydrogen_treatment constr
_refine_ls_matrix_type full
_refine_ls_number_parameters 71
_refine_ls_number_reflns 3568
_refine_ls_number_restraints 76
_refine_ls_restrained_S_all 0.984
_refine_ls_R_factor_all 0.3649
_refine_ls_R_factor_gt 0.1801
_refine_ls_shift/su_max 0.001
_refine_ls_shift/su_mean 0.000
_refine_ls_structure_factor_coef Fsqd
_refine_ls_weighting_details 'w=1/[\s^2^(Fo^2^)+(0.1839P)^2^] where P=(Fo^2^+2Fc^2^)/3'
_refine_ls_weighting_scheme calc
_refine_ls_wR_factor_gt 0.3740
_refine_ls_wR_factor_ref 0.4885
_reflns_Friedel_coverage 0.000
_reflns_number_gt 864
_reflns_number_total 3568
_reflns_threshold_expression 'I > 2\s(I)'
_cod_data_source_file ZrMOF_All.cif
_cod_data_source_block 9.5kbar
_cod_database_code 4131849
_chemical_oxdiff_formula 'C46 H42 O16 Zr3'
_shelx_space_group_comment
;
The symmetry employed for this shelxl refinement is uniquely defined
by the following loop, which should always be used as a source of
symmetry information in preference to the above space-group names.
They are only intended as comments.
;
_reflns_odcompleteness_completeness 74.94
_reflns_odcompleteness_iscentric 1
_reflns_odcompleteness_theta 22.85
_olex2_refinement_description
;
1. Fixed Uiso
 At 1.2 times of:
  All C(H) groups
 At 1.5 times of:
  All C(H,H,H) groups
2. Restrained distances
 C8-C9 = C8-C11 = C12-C11
 1.39 with sigma of 0.01
 C13-C11 = C10-C9
 1.5 with sigma of 0.02
 C8-C5
 1.5 with sigma of 0.01
 C12-C12_$3
 1.5 with sigma of 0.01
 C3-C2 = C7-C2 = C7-C6 = C6-C5 = C5-C4 = C4-C3
 1.39 with sigma of 0.02
 C8-C9 \\sim C8-C11 \\sim C12-C11
 with sigma of 0.02
 C3-C2 \\sim C4-C3 \\sim C4-C5 \\sim C6-C5 \\sim C7-C6 \\sim C2-C7
 with sigma of 0.02
3. Restrained planarity
 C1, C2, C3, C4, C5, C6, C7, C8, C11_$1, C13_$1
 with sigma of 0.1
 C1_$1, C7_$1, C2_$1, C3_$1, C4_$1, C5_$1, C6_$1, C8_$1, C11, C13
 with sigma of 0.1
 C1_$2, C2_$2, C7_$2, C6_$2, C5_$2, C4_$2, C3_$2, C8_$2, C11_$3, C13_$3
 with sigma of 0.1
 C1_$3, C2_$3, C3_$3, C4_$3, C5_$3, C6_$3, C7_$3, C8_$3, C11_$2, C13_$2
 with sigma of 0.1
 C10, C9, C12, C12_$3, C9_$3, C10_$3
 with sigma of 0.1
4. Uiso/Uaniso restraints and constraints
All non-hydrogen atoms have similar U: within 2A with sigma of 0.02 and sigma
for terminal atoms of 0.04
5. Others
 Fixed Sof: H10A(0.5) H10B(0.5) H10C(0.5)
6.a Me refined with riding coordinates:
 C10(H10A,H10B,H10C)
6.b Aromatic/amide H refined with riding coordinates:
 C3(H3), C4(H4), C7(H7), C6(H6)
6.c Idealised Me refined as rotating group:
 C13(H13A,H13B,H13C)
;
_shelx_shelxl_version_number 2014/7
_olex2_submission_special_instructions 'No special instructions were received'

loop_
_space_group_symop_operation_xyz
'x, y, z'
'-x, -y, z'
'-y, x, z'
'y, -x, z'
'-x+1/2, y+1/2, -z+1/2'
'x+1/2, -y+1/2, -z+1/2'
'y+1/2, x+1/2, -z+1/2'
'-y+1/2, -x+1/2, -z+1/2'
'-x, -y, -z'
'x, y, -z'
'y, -x, -z'
'-y, x, -z'
'x-1/2, -y-1/2, z-1/2'
'-x-1/2, y-1/2, z-1/2'
'-y-1/2, -x-1/2, z-1/2'
'y-1/2, x-1/2, z-1/2'

loop_
_atom_site_label
_atom_site_type_symbol
_atom_site_fract_x
_atom_site_fract_y
_atom_site_fract_z
_atom_site_U_iso_or_equiv
_atom_site_adp_type
_atom_site_occupancy
_atom_site_site_symmetry_order
_atom_site_calc_flag
_atom_site_refinement_flags_posn
_atom_site_refinement_flags_adp
_atom_site_refinement_flags_occupancy
_atom_site_disorder_assembly
_atom_site_disorder_group
Zr1 Zr 0.4547(2) 0.37853(19) 0.5000 0.0149(15) Uiso 1 2 d S TU P . .
Zr2 Zr 0.5000 0.5000 0.42410(15) 0.0063(18) Uiso 1 4 d S TU P . .
O5 O 0.4093(7) 0.5235(7) 0.3877(4) 0.062(5) Uiso 1 1 d . U . . .
O2 O 0.4373(7) 0.3278(8) 0.5617(5) 0.082(6) Uiso 1 1 d . U . . .
O4 O 0.4151(7) 0.4629(7) 0.4621(4) 0.076(5) Uiso 1 1 d . U . . .
O3 O 0.3484(12) 0.3390(11) 0.5000 0.097(8) Uiso 1 2 d S TU P . .
O1 O 0.5192(12) 0.2751(12) 0.5000 0.111(9) Uiso 1 2 d S TU P . .
C11 C 0.0823(8) 0.5218(11) 0.2775(6) 0.089(8) Uiso 1 1 d D U . . .
C3 C 0.3059(14) 0.5413(10) 0.3271(9) 0.137(10) Uiso 1 1 d D U . . .
H3 H 0.3496 0.5264 0.3196 0.165 Uiso 1 1 calc R . . . .
C12 C 0.02735(19) 0.52735(19) 0.2500 0.109(13) Uiso 1 2 d DS TU P . .
C1 C 0.3528(14) 0.5529(8) 0.3987(8) 0.082(8) Uiso 1 1 d . U . . .
C4 C 0.2550(14) 0.5452(11) 0.2966(8) 0.126(10) Uiso 1 1 d D U . . .
H4 H 0.2647 0.5326 0.2696 0.151 Uiso 1 1 calc R . . . .
C8 C 0.1294(12) 0.5760(9) 0.2775(7) 0.097(8) Uiso 1 1 d D U . . .
C13 C 0.0877(10) 0.4589(10) 0.3072(6) 0.097(9) Uiso 1 1 d D U . . .
H13A H 0.0867 0.4747 0.3351 0.145 Uiso 1 1 calc GR . . . .
H13B H 0.1300 0.4349 0.3021 0.145 Uiso 1 1 calc GR . . . .
H13C H 0.0497 0.4284 0.3025 0.145 Uiso 1 1 calc GR . . . .
C2 C 0.2942(14) 0.5586(7) 0.3684(9) 0.115(9) Uiso 1 1 d D U . . .
C5 C 0.1888(13) 0.5688(11) 0.3076(8) 0.123(9) Uiso 1 1 d D U . . .
C7 C 0.2295(14) 0.5811(10) 0.3815(9) 0.138(10) Uiso 1 1 d D U . . .
H7 H 0.2191 0.5912 0.4087 0.166 Uiso 1 1 calc R . . . .
C9 C 0.1313(11) 0.6313(11) 0.2500 0.091(11) Uiso 1 2 d DS TU P . .
C6 C 0.1816(14) 0.5870(11) 0.3492(8) 0.140(10) Uiso 1 1 d D U . . .
H6 H 0.1392 0.6055 0.3564 0.168 Uiso 1 1 calc R . . . .
C10 C 0.1862(12) 0.6862(12) 0.2500 0.125(15) Uiso 1 2 d DS TU P . .
H10A H 0.2187 0.6769 0.2715 0.187 Uiso 0.5 1 calc R . . A -1
H10B H 0.2094 0.6862 0.2240 0.187 Uiso 0.5 1 calc R . . A -1
H10C H 0.1653 0.7303 0.2545 0.187 Uiso 0.5 1 calc R . . A -1

loop_
_atom_type_symbol
_atom_type_description
_atom_type_scat_dispersion_real
_atom_type_scat_dispersion_imag
_atom_type_scat_source
C C 0.0030 0.0010 'International Tables Vol C Tables 4.2.6.8 and 6.1.1.4'
H H 0.0000 0.0000 'International Tables Vol C Tables 4.2.6.8 and 6.1.1.4'
O O 0.0110 0.0060 'International Tables Vol C Tables 4.2.6.8 and 6.1.1.4'
Zr Zr -11.6050 0.5510 'International Tables Vol C Tables 4.2.6.8 and 6.1.1.4'

loop_
_geom_angle_atom_site_label_1
_geom_angle_atom_site_label_2
_geom_angle_atom_site_label_3
_geom_angle
_geom_angle_site_symmetry_1
_geom_angle_site_symmetry_3
Zr1 Zr1 Zr1 89.999(1) 11_566 3_655
Zr2 Zr1 Zr1 59.68(4) 9_666 11_566
Zr2 Zr1 Zr1 59.68(4) 9_666 3_655
Zr2 Zr1 Zr1 59.68(4) . 3_655
Zr2 Zr1 Zr1 59.68(4) . 11_566
Zr2 Zr1 Zr2 88.88(14) 9_666 .
O2 Zr1 Zr1 109.5(4) 10_556 11_566
O2 Zr1 Zr1 108.5(4) . 3_655
O2 Zr1 Zr1 108.5(4) 10_556 3_655
O2 Zr1 Zr1 109.5(4) . 11_566
O2 Zr1 Zr2 73.0(4) 10_556 .
O2 Zr1 Zr2 161.9(4) . .
O2 Zr1 Zr2 161.9(4) 10_556 9_666
O2 Zr1 Zr2 73.0(4) . 9_666
O2 Zr1 O2 125.1(8) 10_556 .
O2 Zr1 O1 73.1(4) . .
O2 Zr1 O1 73.1(4) 10_556 .
O4 Zr1 Zr1 90.5(4) 12_656 11_566
O4 Zr1 Zr1 35.2(4) 3_655 3_655
O4 Zr1 Zr1 34.3(4) 10_556 11_566
O4 Zr1 Zr1 35.2(4) 12_656 3_655
O4 Zr1 Zr1 90.5(4) . 3_655
O4 Zr1 Zr1 34.3(4) . 11_566
O4 Zr1 Zr1 90.5(4) 10_556 3_655
O4 Zr1 Zr1 90.5(4) 3_655 11_566
O4 Zr1 Zr2 36.2(4) 10_556 9_666
O4 Zr1 Zr2 35.7(4) 12_656 9_666
O4 Zr1 Zr2 88.9(4) 10_556 .
O4 Zr1 Zr2 89.7(4) 12_656 .
O4 Zr1 Zr2 35.7(4) 3_655 .
O4 Zr1 Zr2 88.9(4) . 9_666
O4 Zr1 Zr2 89.7(4) 3_655 9_666
O4 Zr1 Zr2 36.2(4) . .
O4 Zr1 O2 140.1(6) 12_656 10_556
O4 Zr1 O2 76.9(5) . 10_556
O4 Zr1 O2 140.6(5) 10_556 10_556
O4 Zr1 O2 75.2(5) 12_656 .
O4 Zr1 O2 76.9(5) 10_556 .
O4 Zr1 O2 75.2(5) 3_655 10_556
O4 Zr1 O2 140.1(6) 3_655 .
O4 Zr1 O2 140.6(5) . .
O4 Zr1 O4 71.9(7) 12_656 10_556
O4 Zr1 O4 109.8(7) 12_656 .
O4 Zr1 O4 70.3(7) 12_656 3_655
O4 Zr1 O4 68.5(7) . 10_556
O4 Zr1 O4 71.9(7) 3_655 .
O4 Zr1 O4 109.8(7) 3_655 10_556
O4 Zr1 O3 86.1(6) 10_556 .
O4 Zr1 O3 144.7(4) 3_655 .
O4 Zr1 O3 144.7(4) 12_656 .
O4 Zr1 O3 86.1(6) . .
O4 Zr1 O1 145.2(4) . .
O4 Zr1 O1 83.5(6) 3_655 .
O4 Zr1 O1 145.2(4) 10_556 .
O4 Zr1 O1 83.5(6) 12_656 .
O3 Zr1 Zr1 85.9(6) . 11_566
O3 Zr1 Zr1 175.9(6) . 3_655
O3 Zr1 Zr2 117.8(4) . .
O3 Zr1 Zr2 117.8(4) . 9_666
O3 Zr1 O2 73.0(4) . .
O3 Zr1 O2 73.0(4) . 10_556
O3 Zr1 O1 101.5(8) . .
O1 Zr1 Zr1 172.6(6) . 11_566
O1 Zr1 Zr1 82.6(6) . 3_655
O1 Zr1 Zr2 115.8(4) . 9_666
O1 Zr1 Zr2 115.8(4) . .
Zr1 Zr2 Zr1 60.64(8) 11_566 .
Zr1 Zr2 Zr1 60.64(8) 9_666 11_566
Zr1 Zr2 Zr1 60.64(8) 3_655 .
Zr1 Zr2 Zr1 60.64(8) 9_666 3_655
Zr1 Zr2 Zr1 91.11(14) 3_655 11_566
Zr1 Zr2 Zr1 91.12(14) 9_666 .
O5 Zr2 Zr1 108.7(3) 2_665 9_666
O5 Zr2 Zr1 167.7(4) 2_665 11_566
O5 Zr2 Zr1 108.7(3) 3_655 3_655
O5 Zr2 Zr1 108.7(3) 4_565 11_566
O5 Zr2 Zr1 116.3(4) . 9_666
O5 Zr2 Zr1 167.7(4) 3_655 9_666
O5 Zr2 Zr1 108.7(3) . .
O5 Zr2 Zr1 77.7(4) . 11_566
O5 Zr2 Zr1 77.7(4) 2_665 3_655
O5 Zr2 Zr1 77.7(4) 4_565 9_666
O5 Zr2 Zr1 77.7(4) 3_655 .
O5 Zr2 Zr1 116.3(4) 2_665 .
O5 Zr2 Zr1 116.3(4) 4_565 3_655
O5 Zr2 Zr1 116.3(4) 3_655 11_566
O5 Zr2 Zr1 167.7(4) 4_565 .
O5 Zr2 Zr1 167.7(4) . 3_655
O5 Zr2 O5 113.9(8) 2_665 .
O5 Zr2 O5 113.9(8) 3_655 4_565
O5 Zr2 O5 72.7(4) 3_655 .
O5 Zr2 O5 72.7(4) 3_655 2_665
O5 Zr2 O5 72.7(4) 4_565 2_665
O5 Zr2 O5 72.7(4) 4_565 .
O5 Zr2 O4 137.3(5) . 3_655
O5 Zr2 O4 148.5(5) 2_665 .
O5 Zr2 O4 137.3(5) 4_565 .
O5 Zr2 O4 148.5(5) . 2_665
O5 Zr2 O4 83.2(5) . 4_565
O5 Zr2 O4 148.5(5) 3_655 4_565
O5 Zr2 O4 148.5(5) 4_565 3_655
O5 Zr2 O4 83.2(5) 4_565 2_665
O5 Zr2 O4 137.3(5) 2_665 4_565
O5 Zr2 O4 83.2(5) 2_665 3_655
O5 Zr2 O4 83.2(5) 3_655 .
O5 Zr2 O4 137.3(5) 3_655 2_665
O5 Zr2 O4 76.4(5) 4_565 4_565
O5 Zr2 O4 76.4(5) 3_655 3_655
O5 Zr2 O4 76.4(5) 2_665 2_665
O5 Zr2 O4 76.4(5) . .
O4 Zr2 Zr1 36.3(3) 2_665 9_666
O4 Zr2 Zr1 90.7(4) 3_655 11_566
O4 Zr2 Zr1 91.5(4) 3_655 9_666
O4 Zr2 Zr1 90.7(4) 2_665 .
O4 Zr2 Zr1 35.0(4) . 11_566
O4 Zr2 Zr1 35.0(4) 2_665 3_655
O4 Zr2 Zr1 36.3(3) . .
O4 Zr2 Zr1 35.0(4) 4_565 9_666
O4 Zr2 Zr1 91.5(4) . 3_655
O4 Zr2 Zr1 35.0(4) 3_655 .
O4 Zr2 Zr1 90.7(4) 4_565 3_655
O4 Zr2 Zr1 36.3(3) 3_655 3_655
O4 Zr2 Zr1 90.7(4) . 9_666
O4 Zr2 Zr1 36.3(3) 4_565 11_566
O4 Zr2 Zr1 91.5(4) 4_565 .
O4 Zr2 Zr1 91.5(4) 2_665 11_566
O4 Zr2 O4 111.0(8) 2_665 .
O4 Zr2 O4 71.3(4) 3_655 .
O4 Zr2 O4 71.3(4) 4_565 .
O4 Zr2 O4 111.0(8) 4_565 3_655
O4 Zr2 O4 71.3(4) 2_665 4_565
O4 Zr2 O4 71.3(4) 2_665 3_655
C1 O5 Zr2 129.3(16) . .
C1 O2 Zr1 130.5(15) 12_656 .
Zr1 O4 Zr1 110.6(6) 11_566 .
Zr1 O4 Zr2 109.3(6) 11_566 .
Zr2 O4 Zr1 107.5(5) . .
C12 C11 C13 120.5(13) . .
C8 C11 C12 116.2(18) . .
C8 C11 C13 123.2(13) . .
C4 C3 H3 118.3 . .
C2 C3 H3 118.3 . .
C2 C3 C4 123(3) . .
C11 C12 C11 121.9(17) . 7_455
C11 C12 C12 119.0(9) . 2_565
C11 C12 C12 119.0(9) 7_455 2_565
O5 C1 O2 128(2) . 11_566
O5 C1 C2 120(2) . .
O2 C1 C2 109(2) 11_566 .
C3 C4 H4 120.7 . .
C3 C4 C5 119(3) . .
C5 C4 H4 120.7 . .
C11 C8 C5 115.4(15) . .
C11 C8 C9 127(3) . .
C9 C8 C5 117.6(17) . .
C11 C13 H13A 109.5 . .
C11 C13 H13B 109.5 . .
C11 C13 H13C 109.5 . .
H13A C13 H13B 109.5 . .
H13A C13 H13C 109.5 . .
H13B C13 H13C 109.5 . .
C3 C2 C1 119(3) . .
C7 C2 C3 121(3) . .
C7 C2 C1 120(3) . .
C4 C5 C8 124(3) . .
C6 C5 C4 115(2) . .
C6 C5 C8 121(3) . .
C2 C7 H7 123.4 . .
C2 C7 C6 113(3) . .
C6 C7 H7 123.4 . .
C8 C9 C8 112(3) 7_455 .
C8 C9 C10 124.1(16) . .
C8 C9 C10 124.1(16) 7_455 .
C5 C6 C7 129(3) . .
C5 C6 H6 115.4 . .
C7 C6 H6 115.4 . .
C9 C10 H10A 109.5 . .
C9 C10 H10B 109.5 . .
C9 C10 H10C 109.5 . .
H10A C10 H10B 109.5 . .
H10A C10 H10C 109.5 . .
H10B C10 H10C 109.5 . .

loop_
_geom_bond_atom_site_label_1
_geom_bond_atom_site_label_2
_geom_bond_distance
_geom_bond_site_symmetry_2
Zr1 Zr1 3.565(5) 3_655
Zr1 Zr1 3.565(5) 11_566
Zr1 Zr2 3.531(4) 9_666
Zr1 Zr2 3.531(4) .
Zr1 O2 2.265(15) .
Zr1 O2 2.265(15) 10_556
Zr1 O4 2.194(13) 10_556
Zr1 O4 2.144(14) 3_655
Zr1 O4 2.144(14) 12_656
Zr1 O4 2.194(13) .
Zr1 O3 2.21(2) .
Zr1 O1 2.37(2) .
Zr2 Zr1 3.531(4) 11_566
Zr2 Zr1 3.531(4) 3_655
Zr2 Zr1 3.531(4) 9_666
Zr2 O5 2.173(14) .
Zr2 O5 2.173(14) 2_665
Zr2 O5 2.173(14) 3_655
Zr2 O5 2.173(14) 4_565
Zr2 O4 2.186(14) .
Zr2 O4 2.186(14) 4_565
Zr2 O4 2.186(14) 2_665
Zr2 O4 2.186(14) 3_655
O5 C1 1.29(2) .
O2 C1 1.39(2) 12_656
O4 Zr1 2.144(14) 11_566
C11 C12 1.399(8) .
C11 C8 1.397(8) .
C11 C13 1.562(15) .
C3 H3 0.9300 .
C3 C4 1.408(12) .
C3 C2 1.405(12) .
C12 C11 1.399(8) 7_455
C12 C12 1.504(10) 2_565
C1 O2 1.39(2) 11_566
C1 C2 1.51(3) .
C4 H4 0.9300 .
C4 C5 1.413(12) .
C8 C5 1.521(10) .
C8 C9 1.400(8) .
C13 H13A 0.9600 .
C13 H13B 0.9600 .
C13 H13C 0.9600 .
C2 C7 1.400(12) .
C5 C6 1.408(12) .
C7 H7 0.9300 .
C7 C6 1.408(12) .
C9 C8 1.400(8) 7_455
C9 C10 1.510(18) .
C6 H6 0.9300 .
C10 H10A 0.9600 .
C10 H10B 0.9600 .
C10 H10C 0.9600 .

loop_
_geom_torsion_atom_site_label_1
_geom_torsion_atom_site_label_2
_geom_torsion_atom_site_label_3
_geom_torsion_atom_site_label_4
_geom_torsion
_geom_torsion_site_symmetry_1
_geom_torsion_site_symmetry_4
Zr2 O5 C1 O2 -17(3) . 11_566
Zr2 O5 C1 C2 -175.1(7) . .
O5 C1 C2 C3 -9.5(13) . .
O5 C1 C2 C7 170.7(15) . .
O2 C1 C2 C3 -171.5(14) 11_566 .
O2 C1 C2 C7 8.8(12) 11_566 .
C11 C8 C5 C4 99(3) . .
C11 C8 C5 C6 -82(3) . .
C11 C8 C9 C8 3.8(18) . 7_455
C11 C8 C9 C10 -176.2(18) . .
C3 C4 C5 C8 179.6(16) . .
C3 C4 C5 C6 1(3) . .
C3 C2 C7 C6 -2.8(17) . .
C12 C11 C8 C5 -180(2) . .
C12 C11 C8 C9 -7(3) . .
C1 C2 C7 C6 176.9(11) . .
C4 C3 C2 C1 -179.6(12) . .
C4 C3 C2 C7 0.1(19) . .
C4 C5 C6 C7 -4(3) . .
C8 C11 C12 C11 3.2(15) . 7_455
C8 C11 C12 C12 -176.8(15) . 2_565
C8 C5 C6 C7 177.0(17) . .
C13 C11 C12 C11 -179(2) . 7_455
C13 C11 C12 C12 1(2) . 2_565
C13 C11 C8 C5 2(4) . .
C13 C11 C8 C9 175(2) . .
C2 C3 C4 C5 1(3) . .
C2 C7 C6 C5 5(3) . .
C5 C8 C9 C8 176(3) . 7_455
C5 C8 C9 C10 -4(3) . .
C9 C8 C5 C4 -75(3) . .
C9 C8 C5 C6 104(2) . .
